data_7717901
loop_
_publ_author_name
'Dotzauer, Simon'
'Kar, Sourav'
'Swoboda, Theresa'
'Weidemann, Christoph'
'H\"afner, Andreas'
'Dewhurst, Rian David'
'Braunschweig, Holger'

_publ_section_title
;
 Synthesis of Base-free Boriranes and their Conversion to Borirenes Using
 Strong Reductant
;
_journal_name_full 'Dalton Transactions'
_journal_paper_doi 10.1039/D5DT00069F
_journal_year 2025
_chemical_absolute_configuration unk
_chemical_formula_moiety 'C21 H38 B N3'
_chemical_formula_sum 'C21 H38 B N3'
_chemical_formula_weight 343.35
_space_group_crystal_system orthorhombic
_space_group_IT_number 33
_space_group_name_Hall 'P 2c -2n'
_space_group_name_H-M_alt 'P n a 21'
_atom_sites_solution_hydrogens geom
_atom_sites_solution_primary dual
_atom_sites_solution_secondary difmap
_audit_creation_date 2024-09-03
_audit_creation_method 'CIF-fill 1.5e (K.Radacki, 2005-23)'
_audit_update_record
;
2024-10-29 deposited with the CCDC.	2025-01-13 downloaded from the CCDC.
;
_cell_angle_alpha 90
_cell_angle_beta 90
_cell_angle_gamma 90
_cell_formula_units_Z 4
_cell_length_a 18.5782(5)
_cell_length_b 13.3262(4)
_cell_length_c 8.4378(2)
_cell_measurement_reflns_used 8974
_cell_measurement_temperature 100(2)
_cell_measurement_theta_max 69.9900
_cell_measurement_theta_min 4.0850
_cell_volume 2089.00(10)
_computing_cell_refinement 'CrysAlisPro 1.171.43.111a (Rigaku OD, 2024)'
_computing_data_collection
;
 CrysAlisPro system (CCD 43.128a 64-bit (release 20-06-2024))
;
_computing_data_reduction 'CrysAlisPro 1.171.43.111a (Rigaku OD, 2024)'
_computing_molecular_graphics 'ShelXLe (Huebschle et all, 2011)'
_computing_publication_material 'SHELXL-2018/3 (Sheldrick, 2018)'
_computing_structure_refinement 'SHELXL-2018/3 (Sheldrick, 2018)'
_computing_structure_solution 'SHELXT 2014/5 (Sheldrick, 2014)''
_diffrn_ambient_environment N~2~
_diffrn_ambient_temperature 100(2)
_diffrn_detector HPA
_diffrn_detector_area_resol_mean 10.0
_diffrn_detector_type 'HyPix Arc150'
_diffrn_measured_fraction_theta_full 1.000
_diffrn_measured_fraction_theta_max 0.975
_diffrn_measurement_details
;
 List of Runs (angles in degrees, time in seconds):
 --------------------------------------------------------------------------
  1  \w    -65.00 -33.00   0.50    0.43    --  -69.75 126.00 150.00   64
  2  \w    -94.00 -53.00   0.50    0.43    --  -69.75 126.00  30.00   82
  3  \w    -63.00 -27.00   0.50    0.43    --  -69.75 126.00 -30.00   72
  4  \w    -99.00 -41.00   0.50    0.43    --  -78.50 121.00   0.78  116
  5  \w    -60.00 -35.00   0.50    0.43    --  -78.50 122.00  42.67   50
  6  \w    -97.00 -68.00   0.50    0.43    --  -78.50 120.00 146.19   58
  7  \w    -61.00 -36.00   0.50    0.43    --  -78.50 119.00 176.83   50
  8  \w    -97.00 -71.00   0.50    0.43    --  -78.50 119.00 176.83   52
  9  \w    -66.00 -31.00   0.50    0.43    --  -69.75 126.00 -90.00   70
 10  \w   -100.00 -74.00   0.50    0.43    --  -78.50 125.00-162.30   52
 11  \w    -93.00 -62.00   0.50    0.43    --  -69.75 126.00-120.00   62
 12  \w    -95.00 -43.00   0.50    0.43    --  -78.50 114.00-132.63  104
 13  \w    -96.00 -49.00   0.50    0.43    --  -78.50 116.00 -94.13   94
 14  \w    -88.00 -34.00   0.50    0.43    --  -75.18 112.00-180.00  108
 15  \w    -97.00 -42.00   0.50    0.43    --  -78.50 119.00 -70.62  110
 16  \w    -96.00 -55.00   0.50    0.43    --  -78.50 116.00  55.32   82
 17  \w    -62.00 -37.00   0.50    0.43    --  -75.18 112.00  90.00   50
 18  \w    -66.00 -40.00   0.50    0.43    --  -78.50 116.00 121.88   52
 19  \w    -62.00 -37.00   0.50    0.43    --  -75.18 112.00 150.00   50
 20  \w   -107.00 -31.00   0.50    0.43    --  -60.27 -15.00  30.00  152
 21  \w   -117.00 -56.00   0.50    0.43    --  -69.75 -15.00 120.00  122
 22  \w    -96.00 -36.00   0.50    0.43    --  -60.27 -15.00 120.00  120
 23  \w   -103.00 -37.00   0.50    0.43    --  -69.75 -15.00   0.00  132
 24  \w    -65.00 -32.00   0.50    0.43    --  -60.27 -15.00-120.00   66
 25  \w   -103.00 -71.00   0.50    0.43    --  -60.27 -15.00-120.00   64
 26  \w    -99.00 -73.00   0.50    0.43    --  -69.75 -15.00-150.00   52
 27  \w   -111.00 -64.00   0.50    0.43    --  -75.18 -15.00-180.00   94
 28  \w   -111.00 -82.00   0.50    0.43    --  -75.18 -15.00-120.00   58
 29  \w   -122.00 -47.00   0.50    0.43    --  -75.18 -15.00 -30.00  150
 30  \w   -120.00 -52.00   0.50    0.43    --  -75.18 -15.00  90.00  136
 31  \w     62.00 101.00   0.50    0.43    --   76.88  15.00  30.00   78
 32  \w     50.00  98.00   0.50    0.43    --   80.80-117.00 167.61   96
 33  \w     43.00  97.00   0.50    0.43    --   80.80-116.00  35.42  108
 34  \w     23.00  58.00   0.50    0.43    --   58.93-126.00 -30.00   70
;
_diffrn_measurement_device 'four-circle diffractometer'
_diffrn_measurement_device_type 'Rigaku XtaLAB Synergy-R'
_diffrn_measurement_method '\w scans'
_diffrn_orient_matrix_type
;
 CrysAlisPro convention (1999,Acta A55,543-557)
;
_diffrn_orient_matrix_UB_11 0.0162339000
_diffrn_orient_matrix_UB_12 0.1102265000
_diffrn_orient_matrix_UB_13 -0.0422106000
_diffrn_orient_matrix_UB_21 -0.0498080000
_diffrn_orient_matrix_UB_22 -0.0080002000
_diffrn_orient_matrix_UB_23 -0.1451567000
_diffrn_orient_matrix_UB_31 -0.0643273000
_diffrn_orient_matrix_UB_32 0.0340092000
_diffrn_orient_matrix_UB_33 0.1021659000
_diffrn_radiation_monochromator 'multi-layer mirror'
_diffrn_radiation_probe x-ray
_diffrn_radiation_type CuK\a
_diffrn_radiation_wavelength 1.54184
_diffrn_radiation_xray_symbol K-L~2,3~
_diffrn_reflns_av_R_equivalents 0.0366
_diffrn_reflns_av_unetI/netI 0.0288
_diffrn_reflns_Laue_measured_fraction_full 1.000
_diffrn_reflns_Laue_measured_fraction_max 0.975
_diffrn_reflns_limit_h_max 19
_diffrn_reflns_limit_h_min -22
_diffrn_reflns_limit_k_max 16
_diffrn_reflns_limit_k_min -16
_diffrn_reflns_limit_l_max 10
_diffrn_reflns_limit_l_min -9
_diffrn_reflns_number 24160
_diffrn_reflns_point_group_measured_fraction_full 0.987
_diffrn_reflns_point_group_measured_fraction_max 0.944
_diffrn_reflns_theta_full 67.684
_diffrn_reflns_theta_max 73.263
_diffrn_reflns_theta_min 4.083
_diffrn_source 'rotating-anode X-ray tube'
_diffrn_source_type 'PhotonJet-R X-ray Source'
_exptl_absorpt_coefficient_mu 0.474
_exptl_absorpt_correction_T_max 1.000
_exptl_absorpt_correction_T_min 0.756
_exptl_absorpt_correction_type gaussian
_exptl_absorpt_process_details
;
 CrysAlisPro 1.171.43.111a (Rigaku Oxford Diffraction, 2024) Numerical 
 absorption correction based on gaussian integration over a multifaceted 
 crystal model Empirical absorption correction using spherical harmonics, 
 implemented in SCALE3 ABSPACK scaling algorithm.
;
_exptl_crystal_colour colourless
_exptl_crystal_density_diffrn 1.092
_exptl_crystal_description plate
_exptl_crystal_F_000 760
_exptl_crystal_preparation
;
 For data collection the crystal was immersed in a film of perfluoropolyether 
 oil, mounted on a polyimide loop and transferred to stream of cold nitrogen 
 (Oxford Cryostream 800).
;
_exptl_crystal_size_max 0.210
_exptl_crystal_size_mid 0.080
_exptl_crystal_size_min 0.050
_refine_diff_density_max 0.118
_refine_diff_density_min -0.158
_refine_diff_density_rms 0.033
_refine_ls_abs_structure_details
;
 Flack x determined using 1460 quotients [(I+)-(I-)]/[(I+)+(I-)] (Parsons, 
 Flack and Wagner, Acta Cryst. B69 (2013) 249-259).
;
_refine_ls_abs_structure_Flack 0.1(2)
_refine_ls_extinction_method none
_refine_ls_goodness_of_fit_ref 1.046
_refine_ls_hydrogen_treatment constr
_refine_ls_matrix_type full
_refine_ls_number_parameters 230
_refine_ls_number_reflns 3968
_refine_ls_number_restraints 1
_refine_ls_restrained_S_all 1.046
_refine_ls_R_factor_all 0.0399
_refine_ls_R_factor_gt 0.0352
_refine_ls_shift/su_max 0.000
_refine_ls_shift/su_mean 0.000
_refine_ls_structure_factor_coef Fsqd
_refine_ls_weighting_details
;
 w=1/[\s^2^(Fo^2^)+(0.0434P)^2^+0.2225P] where P=(Fo^2^+2Fc^2^)/3
;
_refine_ls_weighting_scheme calc
_refine_ls_wR_factor_gt 0.0794
_refine_ls_wR_factor_ref 0.0817
_reflns_Friedel_coverage 0.808
_reflns_Friedel_fraction_full 0.971
_reflns_Friedel_fraction_max 0.908
_reflns_number_gt 3659
_reflns_number_total 3968
_reflns_threshold_expression 'I > 2\s(I)'
_cod_data_source_file d5dt00069f2.cif
_cod_data_source_block 5a
_cod_database_code 7717901
_shelx_shelxl_version_number 2018/3
_shelx_space_group_comment
;
 The symmetry employed for this shelxl refinement is uniquely defined by the 
 following loop, which should always be used as a source of symmetry 
 information in preference to the above space-group names. They are only 
 intended as comments.
;
_shelx_estimated_absorpt_t_min 0.907
_shelx_estimated_absorpt_t_max 0.977

loop_
_space_group_symop_operation_xyz
'x, y, z'
'-x, -y, z+1/2'
'x+1/2, -y+1/2, z'
'-x+1/2, y+1/2, z+1/2'

loop_
_atom_site_label
_atom_site_type_symbol
_atom_site_fract_x
_atom_site_fract_y
_atom_site_fract_z
_atom_site_U_iso_or_equiv
_atom_site_adp_type
_atom_site_occupancy
_atom_site_site_symmetry_order
_atom_site_calc_flag
_atom_site_refinement_flags_posn
_atom_site_refinement_flags_adp
_atom_site_refinement_flags_occupancy
_atom_site_disorder_assembly
_atom_site_disorder_group
B1_1 B 0.36468(12) 0.77860(16) 0.4718(3) 0.0196(5) Uani 1 1 d . . . . .
C2_1 C 0.41364(10) 0.68656(14) 0.4932(2) 0.0215(4) Uani 1 1 d . . . . .
C3_1 C 0.44445(10) 0.60758(14) 0.5102(2) 0.0204(4) Uani 1 1 d . . . . .
N1_2 N 0.39430(9) 0.86828(12) 0.4136(2) 0.0208(4) Uani 1 1 d . . . . .
C2_2 C 0.46844(11) 0.87746(15) 0.3558(3) 0.0232(4) Uani 1 1 d . . . . .
H2A_2 H 0.467720 0.889241 0.239919 0.028 Uiso 1 1 calc R U . . .
H2B_2 H 0.494313 0.813707 0.375332 0.028 Uiso 1 1 calc R U . . .
C3_2 C 0.50863(11) 0.96282(15) 0.4363(3) 0.0264(5) Uani 1 1 d . . . . .
H3A_2 H 0.556967 0.969748 0.388107 0.032 Uiso 1 1 calc R U . . .
H3B_2 H 0.515016 0.946922 0.550001 0.032 Uiso 1 1 calc R U . . .
C4_2 C 0.46798(11) 1.06160(15) 0.4199(3) 0.0262(5) Uani 1 1 d . . . . .
H4A_2 H 0.467681 1.082888 0.307531 0.031 Uiso 1 1 calc R U . . .
H4B_2 H 0.492434 1.114287 0.482729 0.031 Uiso 1 1 calc R U . . .
C5_2 C 0.39090(12) 1.04882(15) 0.4784(3) 0.0266(5) Uani 1 1 d . . . . .
H5A_2 H 0.363628 1.111465 0.459132 0.032 Uiso 1 1 calc R U . . .
H5B_2 H 0.391178 1.036034 0.594018 0.032 Uiso 1 1 calc R U . . .
C6_2 C 0.35391(11) 0.96173(14) 0.3936(3) 0.0247(4) Uani 1 1 d . . . . .
H6A_2 H 0.304721 0.953080 0.436595 0.030 Uiso 1 1 calc R U . . .
H6B_2 H 0.349718 0.977393 0.279262 0.030 Uiso 1 1 calc R U . . .
N1_3 N 0.28687(8) 0.77240(11) 0.50978(19) 0.0188(3) Uani 1 1 d . . . . .
C2_3 C 0.26803(11) 0.76209(15) 0.6801(2) 0.0229(4) Uani 1 1 d . . . . .
C3_3 C 0.18899(11) 0.79252(16) 0.7025(3) 0.0258(5) Uani 1 1 d . . . . .
H3A_3 H 0.174799 0.779827 0.813828 0.031 Uiso 1 1 calc R U . . .
H3B_3 H 0.184046 0.865382 0.682350 0.031 Uiso 1 1 calc R U . . .
C4_3 C 0.13830(11) 0.73563(16) 0.5929(3) 0.0285(5) Uani 1 1 d . . . . .
H4A_3 H 0.088342 0.759551 0.608407 0.034 Uiso 1 1 calc R U . . .
H4B_3 H 0.139841 0.663074 0.617856 0.034 Uiso 1 1 calc R U . . .
C5_3 C 0.16121(11) 0.75268(16) 0.4217(3) 0.0262(5) Uani 1 1 d . . . . .
H5A_3 H 0.154421 0.824402 0.395048 0.031 Uiso 1 1 calc R U . . .
H5B_3 H 0.129569 0.712913 0.351231 0.031 Uiso 1 1 calc R U . . .
C6_3 C 0.23973(11) 0.72373(15) 0.3896(3) 0.0230(4) Uani 1 1 d . . . . .
C7_3 C 0.28042(12) 0.65687(16) 0.7524(3) 0.0271(5) Uani 1 1 d . . . . .
H7A_3 H 0.271531 0.659319 0.866774 0.041 Uiso 1 1 calc R U . . .
H7B_3 H 0.330194 0.635873 0.732917 0.041 Uiso 1 1 calc R U . . .
H7C_3 H 0.247375 0.608736 0.703186 0.041 Uiso 1 1 calc R U . . .
C8_3 C 0.31470(12) 0.83606(17) 0.7734(3) 0.0284(5) Uani 1 1 d . . . . .
H8A_3 H 0.300439 0.835069 0.885200 0.043 Uiso 1 1 calc R U . . .
H8B_3 H 0.308138 0.903813 0.730613 0.043 Uiso 1 1 calc R U . . .
H8C_3 H 0.365406 0.816649 0.764106 0.043 Uiso 1 1 calc R U . . .
C9_3 C 0.24654(12) 0.60798(15) 0.3797(3) 0.0286(5) Uani 1 1 d . . . . .
H9A_3 H 0.222896 0.577509 0.471751 0.043 Uiso 1 1 calc R U . . .
H9B_3 H 0.297537 0.589206 0.378895 0.043 Uiso 1 1 calc R U . . .
H9C_3 H 0.223479 0.584031 0.282373 0.043 Uiso 1 1 calc R U . . .
C10_3 C 0.25977(12) 0.76543(17) 0.2261(2) 0.0273(5) Uani 1 1 d . . . . .
H10A_3 H 0.309040 0.745251 0.199519 0.041 Uiso 1 1 calc R U . . .
H10B_3 H 0.256616 0.838830 0.227907 0.041 Uiso 1 1 calc R U . . .
H10C_3 H 0.226475 0.738873 0.146385 0.041 Uiso 1 1 calc R U . . .
N1_4 N 0.47635(8) 0.51806(12) 0.5346(2) 0.0209(4) Uani 1 1 d . . . . .
C2_4 C 0.55194(10) 0.50833(14) 0.4871(3) 0.0225(4) Uani 1 1 d . . . . .
H2A_4 H 0.578613 0.569716 0.517471 0.027 Uiso 1 1 calc R U . . .
H2B_4 H 0.555028 0.500816 0.370616 0.027 Uiso 1 1 calc R U . . .
C3_4 C 0.58566(11) 0.41790(15) 0.5667(3) 0.0236(4) Uani 1 1 d . . . . .
H3A_4 H 0.586283 0.428043 0.682948 0.028 Uiso 1 1 calc R U . . .
H3B_4 H 0.636008 0.410206 0.530255 0.028 Uiso 1 1 calc R U . . .
C4_4 C 0.54329(11) 0.32340(14) 0.5274(3) 0.0258(5) Uani 1 1 d . . . . .
H4A_4 H 0.564483 0.265237 0.583520 0.031 Uiso 1 1 calc R U . . .
H4B_4 H 0.545767 0.310172 0.412047 0.031 Uiso 1 1 calc R U . . .
C5_4 C 0.46503(11) 0.33675(15) 0.5775(3) 0.0272(5) Uani 1 1 d . . . . .
H5A_4 H 0.437108 0.276521 0.546858 0.033 Uiso 1 1 calc R U . . .
H5B_4 H 0.462468 0.343596 0.694209 0.033 Uiso 1 1 calc R U . . .
C6_4 C 0.43213(11) 0.42882(15) 0.5004(3) 0.0266(5) Uani 1 1 d . . . . .
H6A_4 H 0.429095 0.418636 0.384386 0.032 Uiso 1 1 calc R U . . .
H6B_4 H 0.382747 0.439153 0.541373 0.032 Uiso 1 1 calc R U . . .

loop_
_atom_site_aniso_label
_atom_site_aniso_U_11
_atom_site_aniso_U_22
_atom_site_aniso_U_33
_atom_site_aniso_U_23
_atom_site_aniso_U_13
_atom_site_aniso_U_12
B1_1 0.0204(11) 0.0199(11) 0.0185(11) -0.0037(8) -0.0019(8) 0.0017(9)
C2_1 0.0181(10) 0.0195(9) 0.0270(10) 0.0004(8) 0.0015(8) -0.0018(7)
C3_1 0.0193(9) 0.0189(9) 0.0229(10) -0.0002(8) 0.0005(8) -0.0007(8)
N1_2 0.0206(8) 0.0180(8) 0.0237(9) 0.0004(7) 0.0009(7) 0.0034(6)
C2_2 0.0243(11) 0.0191(10) 0.0261(10) -0.0014(8) 0.0045(8) -0.0011(8)
C3_2 0.0258(11) 0.0258(11) 0.0277(11) -0.0010(9) -0.0008(9) -0.0036(9)
C4_2 0.0353(12) 0.0176(10) 0.0256(11) -0.0008(8) -0.0033(9) -0.0042(8)
C5_2 0.0332(11) 0.0175(9) 0.0290(11) -0.0010(8) -0.0008(9) 0.0029(8)
C6_2 0.0269(11) 0.0174(9) 0.0299(11) 0.0023(8) -0.0035(9) 0.0034(8)
N1_3 0.0182(8) 0.0186(7) 0.0197(8) -0.0001(7) 0.0012(7) 0.0020(6)
C2_3 0.0232(10) 0.0222(10) 0.0234(10) 0.0020(8) 0.0020(8) 0.0030(8)
C3_3 0.0250(10) 0.0260(11) 0.0265(11) 0.0022(9) 0.0061(9) 0.0070(9)
C4_3 0.0198(10) 0.0285(11) 0.0370(12) 0.0061(10) 0.0046(9) 0.0042(9)
C5_3 0.0207(10) 0.0259(10) 0.0320(11) 0.0017(9) -0.0007(9) 0.0030(8)
C6_3 0.0213(10) 0.0219(9) 0.0259(10) -0.0014(8) -0.0025(8) 0.0009(8)
C7_3 0.0245(10) 0.0284(11) 0.0285(11) 0.0079(9) 0.0027(9) 0.0046(9)
C8_3 0.0299(11) 0.0317(12) 0.0234(11) -0.0029(9) 0.0001(9) 0.0024(10)
C9_3 0.0239(11) 0.0234(10) 0.0385(13) -0.0059(9) -0.0031(9) -0.0008(8)
C10_3 0.0250(11) 0.0330(12) 0.0241(11) -0.0028(9) -0.0021(9) 0.0008(9)
N1_4 0.0169(8) 0.0154(8) 0.0304(9) 0.0001(7) -0.0008(7) 0.0007(6)
C2_4 0.0185(10) 0.0202(10) 0.0286(11) 0.0023(8) 0.0021(8) 0.0006(8)
C3_4 0.0200(10) 0.0228(10) 0.0280(10) 0.0008(8) 0.0016(9) 0.0036(8)
C4_4 0.0280(11) 0.0168(9) 0.0326(12) 0.0009(8) 0.0028(9) 0.0060(8)
C5_4 0.0249(11) 0.0176(10) 0.0390(12) 0.0009(9) 0.0037(10) -0.0006(8)
C6_4 0.0195(10) 0.0195(9) 0.0408(12) -0.0004(9) -0.0025(10) -0.0009(7)

loop_
_atom_type_symbol
_atom_type_description
_atom_type_scat_dispersion_real
_atom_type_scat_dispersion_imag
_atom_type_scat_source
C C 0.0181 0.0091 'International Tables Vol C Tables 4.2.6.8 and 6.1.1.4'
H H 0.0000 0.0000 'International Tables Vol C Tables 4.2.6.8 and 6.1.1.4'
B B 0.0090 0.0039 'International Tables Vol C Tables 4.2.6.8 and 6.1.1.4'
N N 0.0311 0.0180 'International Tables Vol C Tables 4.2.6.8 and 6.1.1.4'

loop_
_exptl_crystal_face_index_h
_exptl_crystal_face_index_k
_exptl_crystal_face_index_l
_exptl_crystal_face_perp_dist
0 1 0 0.0212
0 -1 0 0.0307
1 -2 2 0.0819
-1 2 -2 0.0615
-2 1 1 0.0311
2 -1 -1 0.0291
-2 1 0 0.0255
2 -1 0 0.0543
-2 -2 1 0.0521
2 2 -1 0.0164
-2 2 1 0.0279
-1 -1 0 0.0461

loop_
_geom_angle_atom_site_label_1
_geom_angle_atom_site_label_2
_geom_angle_atom_site_label_3
_geom_angle
_geom_angle_site_symmetry_1
_geom_angle_site_symmetry_3
_geom_angle_publ_flag
N1_2 B1_1 N1_3 120.34(17) . . ?
N1_2 B1_1 C2_1 119.21(18) . . ?
N1_3 B1_1 C2_1 120.45(17) . . ?
C3_1 C2_1 B1_1 172.0(2) . . ?
C2_1 C3_1 N1_4 177.1(2) . . ?
B1_1 N1_2 C6_2 124.28(16) . . ?
B1_1 N1_2 C2_2 123.74(16) . . ?
C6_2 N1_2 C2_2 111.86(16) . . ?
N1_2 C2_2 C3_2 112.02(17) . . ?
N1_2 C2_2 H2A_2 109.2 . . ?
C3_2 C2_2 H2A_2 109.2 . . ?
N1_2 C2_2 H2B_2 109.2 . . ?
C3_2 C2_2 H2B_2 109.2 . . ?
H2A_2 C2_2 H2B_2 107.9 . . ?
C2_2 C3_2 C4_2 111.25(17) . . ?
C2_2 C3_2 H3A_2 109.4 . . ?
C4_2 C3_2 H3A_2 109.4 . . ?
C2_2 C3_2 H3B_2 109.4 . . ?
C4_2 C3_2 H3B_2 109.4 . . ?
H3A_2 C3_2 H3B_2 108.0 . . ?
C3_2 C4_2 C5_2 109.87(16) . . ?
C3_2 C4_2 H4A_2 109.7 . . ?
C5_2 C4_2 H4A_2 109.7 . . ?
C3_2 C4_2 H4B_2 109.7 . . ?
C5_2 C4_2 H4B_2 109.7 . . ?
H4A_2 C4_2 H4B_2 108.2 . . ?
C4_2 C5_2 C6_2 110.84(17) . . ?
C4_2 C5_2 H5A_2 109.5 . . ?
C6_2 C5_2 H5A_2 109.5 . . ?
C4_2 C5_2 H5B_2 109.5 . . ?
C6_2 C5_2 H5B_2 109.5 . . ?
H5A_2 C5_2 H5B_2 108.1 . . ?
N1_2 C6_2 C5_2 111.21(16) . . ?
N1_2 C6_2 H6A_2 109.4 . . ?
C5_2 C6_2 H6A_2 109.4 . . ?
N1_2 C6_2 H6B_2 109.4 . . ?
C5_2 C6_2 H6B_2 109.4 . . ?
H6A_2 C6_2 H6B_2 108.0 . . ?
B1_1 N1_3 C2_3 116.36(16) . . ?
B1_1 N1_3 C6_3 116.78(15) . . ?
C2_3 N1_3 C6_3 118.69(16) . . ?
N1_3 C2_3 C8_3 107.73(16) . . ?
N1_3 C2_3 C3_3 108.69(16) . . ?
C8_3 C2_3 C3_3 107.95(17) . . ?
N1_3 C2_3 C7_3 115.49(17) . . ?
C8_3 C2_3 C7_3 107.26(17) . . ?
C3_3 C2_3 C7_3 109.47(17) . . ?
C4_3 C3_3 C2_3 112.65(18) . . ?
C4_3 C3_3 H3A_3 109.1 . . ?
C2_3 C3_3 H3A_3 109.1 . . ?
C4_3 C3_3 H3B_3 109.1 . . ?
C2_3 C3_3 H3B_3 109.1 . . ?
H3A_3 C3_3 H3B_3 107.8 . . ?
C3_3 C4_3 C5_3 109.22(17) . . ?
C3_3 C4_3 H4A_3 109.8 . . ?
C5_3 C4_3 H4A_3 109.8 . . ?
C3_3 C4_3 H4B_3 109.8 . . ?
C5_3 C4_3 H4B_3 109.8 . . ?
H4A_3 C4_3 H4B_3 108.3 . . ?
C4_3 C5_3 C6_3 113.34(18) . . ?
C4_3 C5_3 H5A_3 108.9 . . ?
C6_3 C5_3 H5A_3 108.9 . . ?
C4_3 C5_3 H5B_3 108.9 . . ?
C6_3 C5_3 H5B_3 108.9 . . ?
H5A_3 C5_3 H5B_3 107.7 . . ?
N1_3 C6_3 C5_3 109.25(16) . . ?
N1_3 C6_3 C10_3 108.19(16) . . ?
C5_3 C6_3 C10_3 107.40(17) . . ?
N1_3 C6_3 C9_3 114.96(16) . . ?
C5_3 C6_3 C9_3 109.73(17) . . ?
C10_3 C6_3 C9_3 107.02(18) . . ?
C2_3 C7_3 H7A_3 109.5 . . ?
C2_3 C7_3 H7B_3 109.5 . . ?
H7A_3 C7_3 H7B_3 109.5 . . ?
C2_3 C7_3 H7C_3 109.5 . . ?
H7A_3 C7_3 H7C_3 109.5 . . ?
H7B_3 C7_3 H7C_3 109.5 . . ?
C2_3 C8_3 H8A_3 109.5 . . ?
C2_3 C8_3 H8B_3 109.5 . . ?
H8A_3 C8_3 H8B_3 109.5 . . ?
C2_3 C8_3 H8C_3 109.5 . . ?
H8A_3 C8_3 H8C_3 109.5 . . ?
H8B_3 C8_3 H8C_3 109.5 . . ?
C6_3 C9_3 H9A_3 109.5 . . ?
C6_3 C9_3 H9B_3 109.5 . . ?
H9A_3 C9_3 H9B_3 109.5 . . ?
C6_3 C9_3 H9C_3 109.5 . . ?
H9A_3 C9_3 H9C_3 109.5 . . ?
H9B_3 C9_3 H9C_3 109.5 . . ?
C6_3 C10_3 H10A_3 109.5 . . ?
C6_3 C10_3 H10B_3 109.5 . . ?
H10A_3 C10_3 H10B_3 109.5 . . ?
C6_3 C10_3 H10C_3 109.5 . . ?
H10A_3 C10_3 H10C_3 109.5 . . ?
H10B_3 C10_3 H10C_3 109.5 . . ?
C3_1 N1_4 C2_4 117.24(16) . . ?
C3_1 N1_4 C6_4 116.05(15) . . ?
C2_4 N1_4 C6_4 114.15(15) . . ?
N1_4 C2_4 C3_4 110.20(16) . . ?
N1_4 C2_4 H2A_4 109.6 . . ?
C3_4 C2_4 H2A_4 109.6 . . ?
N1_4 C2_4 H2B_4 109.6 . . ?
C3_4 C2_4 H2B_4 109.6 . . ?
H2A_4 C2_4 H2B_4 108.1 . . ?
C2_4 C3_4 C4_4 110.35(17) . . ?
C2_4 C3_4 H3A_4 109.6 . . ?
C4_4 C3_4 H3A_4 109.6 . . ?
C2_4 C3_4 H3B_4 109.6 . . ?
C4_4 C3_4 H3B_4 109.6 . . ?
H3A_4 C3_4 H3B_4 108.1 . . ?
C3_4 C4_4 C5_4 109.64(16) . . ?
C3_4 C4_4 H4A_4 109.7 . . ?
C5_4 C4_4 H4A_4 109.7 . . ?
C3_4 C4_4 H4B_4 109.7 . . ?
C5_4 C4_4 H4B_4 109.7 . . ?
H4A_4 C4_4 H4B_4 108.2 . . ?
C6_4 C5_4 C4_4 111.07(18) . . ?
C6_4 C5_4 H5A_4 109.4 . . ?
C4_4 C5_4 H5A_4 109.4 . . ?
C6_4 C5_4 H5B_4 109.4 . . ?
C4_4 C5_4 H5B_4 109.4 . . ?
H5A_4 C5_4 H5B_4 108.0 . . ?
N1_4 C6_4 C5_4 110.12(17) . . ?
N1_4 C6_4 H6A_4 109.6 . . ?
C5_4 C6_4 H6A_4 109.6 . . ?
N1_4 C6_4 H6B_4 109.6 . . ?
C5_4 C6_4 H6B_4 109.6 . . ?
H6A_4 C6_4 H6B_4 108.1 . . ?

loop_
_geom_bond_atom_site_label_1
_geom_bond_atom_site_label_2
_geom_bond_distance
_geom_bond_site_symmetry_2
_geom_bond_publ_flag
B1_1 N1_2 1.405(3) . ?
B1_1 N1_3 1.483(3) . ?
B1_1 C2_1 1.538(3) . ?
C2_1 C3_1 1.207(3) . ?
C3_1 N1_4 1.348(2) . ?
N1_2 C6_2 1.464(2) . ?
N1_2 C2_2 1.466(2) . ?
C2_2 C3_2 1.521(3) . ?
C2_2 H2A_2 0.9900 . ?
C2_2 H2B_2 0.9900 . ?
C3_2 C4_2 1.524(3) . ?
C3_2 H3A_2 0.9900 . ?
C3_2 H3B_2 0.9900 . ?
C4_2 C5_2 1.524(3) . ?
C4_2 H4A_2 0.9900 . ?
C4_2 H4B_2 0.9900 . ?
C5_2 C6_2 1.527(3) . ?
C5_2 H5A_2 0.9900 . ?
C5_2 H5B_2 0.9900 . ?
C6_2 H6A_2 0.9900 . ?
C6_2 H6B_2 0.9900 . ?
N1_3 C2_3 1.485(3) . ?
N1_3 C6_3 1.489(2) . ?
C2_3 C8_3 1.531(3) . ?
C2_3 C3_3 1.535(3) . ?
C2_3 C7_3 1.546(3) . ?
C3_3 C4_3 1.522(3) . ?
C3_3 H3A_3 0.9900 . ?
C3_3 H3B_3 0.9900 . ?
C4_3 C5_3 1.523(3) . ?
C4_3 H4A_3 0.9900 . ?
C4_3 H4B_3 0.9900 . ?
C5_3 C6_3 1.533(3) . ?
C5_3 H5A_3 0.9900 . ?
C5_3 H5B_3 0.9900 . ?
C6_3 C10_3 1.533(3) . ?
C6_3 C9_3 1.550(3) . ?
C7_3 H7A_3 0.9800 . ?
C7_3 H7B_3 0.9800 . ?
C7_3 H7C_3 0.9800 . ?
C8_3 H8A_3 0.9800 . ?
C8_3 H8B_3 0.9800 . ?
C8_3 H8C_3 0.9800 . ?
C9_3 H9A_3 0.9800 . ?
C9_3 H9B_3 0.9800 . ?
C9_3 H9C_3 0.9800 . ?
C10_3 H10A_3 0.9800 . ?
C10_3 H10B_3 0.9800 . ?
C10_3 H10C_3 0.9800 . ?
N1_4 C2_4 1.466(2) . ?
N1_4 C6_4 1.474(2) . ?
C2_4 C3_4 1.515(3) . ?
C2_4 H2A_4 0.9900 . ?
C2_4 H2B_4 0.9900 . ?
C3_4 C4_4 1.522(3) . ?
C3_4 H3A_4 0.9900 . ?
C3_4 H3B_4 0.9900 . ?
C4_4 C5_4 1.525(3) . ?
C4_4 H4A_4 0.9900 . ?
C4_4 H4B_4 0.9900 . ?
C5_4 C6_4 1.517(3) . ?
C5_4 H5A_4 0.9900 . ?
C5_4 H5B_4 0.9900 . ?
C6_4 H6A_4 0.9900 . ?
C6_4 H6B_4 0.9900 . ?

loop_
_geom_torsion_atom_site_label_1
_geom_torsion_atom_site_label_2
_geom_torsion_atom_site_label_3
_geom_torsion_atom_site_label_4
_geom_torsion
_geom_torsion_site_symmetry_1
_geom_torsion_site_symmetry_2
_geom_torsion_site_symmetry_3
_geom_torsion_site_symmetry_4
_geom_torsion_publ_flag
N1_3 B1_1 N1_2 C6_2 3.3(3) . . . . ?
C2_1 B1_1 N1_2 C6_2 -177.66(18) . . . . ?
N1_3 B1_1 N1_2 C2_2 -172.56(18) . . . . ?
C2_1 B1_1 N1_2 C2_2 6.5(3) . . . . ?
B1_1 N1_2 C2_2 C3_2 -127.0(2) . . . . ?
C6_2 N1_2 C2_2 C3_2 56.7(2) . . . . ?
N1_2 C2_2 C3_2 C4_2 -54.7(2) . . . . ?
C2_2 C3_2 C4_2 C5_2 53.3(2) . . . . ?
C3_2 C4_2 C5_2 C6_2 -54.4(2) . . . . ?
B1_1 N1_2 C6_2 C5_2 126.2(2) . . . . ?
C2_2 N1_2 C6_2 C5_2 -57.5(2) . . . . ?
C4_2 C5_2 C6_2 N1_2 56.7(2) . . . . ?
N1_2 B1_1 N1_3 C2_3 -111.7(2) . . . . ?
C2_1 B1_1 N1_3 C2_3 69.3(2) . . . . ?
N1_2 B1_1 N1_3 C6_3 100.1(2) . . . . ?
C2_1 B1_1 N1_3 C6_3 -78.9(2) . . . . ?
B1_1 N1_3 C2_3 C8_3 44.2(2) . . . . ?
C6_3 N1_3 C2_3 C8_3 -168.21(16) . . . . ?
B1_1 N1_3 C2_3 C3_3 160.90(16) . . . . ?
C6_3 N1_3 C2_3 C3_3 -51.5(2) . . . . ?
B1_1 N1_3 C2_3 C7_3 -75.7(2) . . . . ?
C6_3 N1_3 C2_3 C7_3 71.9(2) . . . . ?
N1_3 C2_3 C3_3 C4_3 53.6(2) . . . . ?
C8_3 C2_3 C3_3 C4_3 170.13(17) . . . . ?
C7_3 C2_3 C3_3 C4_3 -73.4(2) . . . . ?
C2_3 C3_3 C4_3 C5_3 -57.2(2) . . . . ?
C3_3 C4_3 C5_3 C6_3 55.9(2) . . . . ?
B1_1 N1_3 C6_3 C5_3 -162.35(16) . . . . ?
C2_3 N1_3 C6_3 C5_3 50.2(2) . . . . ?
B1_1 N1_3 C6_3 C10_3 -45.7(2) . . . . ?
C2_3 N1_3 C6_3 C10_3 166.80(16) . . . . ?
B1_1 N1_3 C6_3 C9_3 73.8(2) . . . . ?
C2_3 N1_3 C6_3 C9_3 -73.7(2) . . . . ?
C4_3 C5_3 C6_3 N1_3 -50.8(2) . . . . ?
C4_3 C5_3 C6_3 C10_3 -167.97(18) . . . . ?
C4_3 C5_3 C6_3 C9_3 76.0(2) . . . . ?
C3_1 N1_4 C2_4 C3_4 162.42(18) . . . . ?
C6_4 N1_4 C2_4 C3_4 -57.0(2) . . . . ?
N1_4 C2_4 C3_4 C4_4 56.7(2) . . . . ?
C2_4 C3_4 C4_4 C5_4 -57.0(2) . . . . ?
C3_4 C4_4 C5_4 C6_4 56.3(2) . . . . ?
C3_1 N1_4 C6_4 C5_4 -163.12(19) . . . . ?
C2_4 N1_4 C6_4 C5_4 55.9(2) . . . . ?
C4_4 C5_4 C6_4 N1_4 -54.7(2) . . . . ?
